data_7018459
loop_
_publ_author_name
'Colodrero, Rosario M. P.'
'Olivera-Pastor, Pascual'
'Losilla, Enrique R.'
'Aranda, Miguel A. G.'
'Leon-Reina, Laura'
'Papadaki, Maria'
'McKinlay, Alistair C.'
'Morris, Russell E.'
'Demadis, Konstantinos D.'
'Cabeza, Aurelio'

_publ_section_title
;
 Multifunctional lanthanum tetraphosphonates: Flexible, ultramicroporous
 and proton-conducting hybrid frameworks.
;
_journal_issue 14
_journal_name_full 'Dalton transactions (Cambridge, England : 2003)'
_journal_page_first 4045
_journal_page_last 4051
_journal_paper_doi 10.1039/c2dt11992g
_journal_volume 41
_journal_year 2012
_chemical_formula_sum 'C10 H29 La N2 O14 P4'
_chemical_formula_weight 663.96
_chemical_name_common LaH5DTMP.2H2O
_chemical_name_systematic ' ?'
_space_group_IT_number 4
_symmetry_cell_setting monoclinic
_symmetry_space_group_name_Hall 'P 2yb'
_symmetry_space_group_name_H-M 'P 1 21 1'
_audit_creation_date 2011-12-08T13:21
_audit_creation_method 'from EXP file using GSAS2CIF'
_audit_update_record ' 2011-12-08T13:21 Initial CIF as created by GSAS2CIF'
_cell_angle_alpha 90.0
_cell_angle_beta 101.923(4)
_cell_angle_gamma 90.0
_cell_formula_units_Z 2
_cell_length_a 12.5035(6)
_cell_length_b 18.1874(10)
_cell_length_c 5.82000(33)
_cell_measurement_temperature 293
_cell_volume 1294.95(12)
_computing_structure_refinement GSAS
_diffrn_ambient_temperature 293
_diffrn_radiation_probe x-ray
_diffrn_radiation_wavelength 1.5406
_exptl_absorpt_correction_T_max 1.00000
_exptl_absorpt_correction_T_min 1.00000
_exptl_absorpt_process_details
; GSAS Absorption/surface roughness correction: function number 0
No correction is applied.
;
_pd_block_id 2011-12-08T13:21|LAH5DTMP.2H2O|LAH5DTMP.2H2O|X'Pert_Pro
_pd_calc_method 'Rietveld Refinement'
_pd_instr_location ' ?'
_pd_meas_2theta_range_inc 0.017
_pd_meas_2theta_range_max 99.9904
_pd_meas_2theta_range_min 4.0084
_pd_phase_name LaH5DTMP.2H2O
_pd_proc_2theta_range_inc 0.017
_pd_proc_2theta_range_max 99.9199
_pd_proc_2theta_range_min 3.9379
_pd_proc_info_datetime 2011-12-08T13:21:56
_pd_proc_info_excluded_regions ' ?'
_pd_proc_ls_background_function
; GSAS Background function number 1 with 20 terms.
Shifted Chebyshev function of 1st kind
1: 1647.82 2: -1486.05 3: 880.627 4: -425.360
5: 181.121 6: -30.2813 7: -69.6481 8: 88.6265
9: -79.7150 10: 16.9672 11: 28.8771 12: -47.6654
13: 28.1020 14: 4.80831 15: -42.4080 16: 38.1946
17: -26.3533 18: 17.2604 19: -14.3381 20: 14.3706
;
_pd_proc_ls_peak_cutoff 0.00300
_pd_proc_ls_profile_function
;
CW Profile function number 4 with 21 terms
Pseudovoigt profile coefficients as parameterized in
P. Thompson, D.E. Cox & J.B. Hastings (1987). J. Appl. Cryst.,20,79-83.
Asymmetry correction of L.W. Finger, D.E. Cox & A. P. Jephcoat (1994).
J. Appl. Cryst.,27,892-900.
Microstrain broadening by P.W. Stephens, (1999). J. Appl. Cryst.,32,281-289.
Peak tails are ignored where the intensity is below 0.0030 times the peak
Aniso. broadening axis 0.0 0.0 1.0
;
_pd_proc_ls_prof_R_factor 0.0684
_pd_proc_ls_prof_wR_expected 0.0221
_pd_proc_ls_prof_wR_factor 0.0946
_pd_spec_mounting ' ?'
_refine_ls_goodness_of_fit_all 4.52
_refine_ls_matrix_type full
_refine_ls_number_parameters 127
_refine_ls_number_restraints 74
_refine_ls_R_Fsqd_factor 0.12184
_refine_ls_shift/su_max 0.08
_refine_ls_shift/su_mean 0.01
_reflns_d_resolution_high 1.091
_reflns_d_resolution_low 12.234
_reflns_limit_h_max 11
_reflns_limit_h_min 0
_reflns_limit_k_max 16
_reflns_limit_k_min 0
_reflns_limit_l_max 5
_reflns_limit_l_min -5
_reflns_number_total 1098
_cod_data_source_file c2dt11992g.txt
_cod_data_source_block LAH5DTMP.2H2O_publ
_cod_depositor_comments
;
The following automatic conversions were performed:

'_geom_bond_publ_flag' value 'N' changed to 'n' according to
/home/saulius/struct/CIF-dictionaries/cif_core.dic dictionary named
'cif_core.dic' version 2.4.1 from 2010-06-29 (66
times).

'_geom_angle_publ_flag' value 'N' changed to 'n' according
to /home/saulius/struct/CIF-dictionaries/cif_core.dic dictionary
named 'cif_core.dic' version 2.4.1 from 2010-06-29 (61 time).

Automatic conversion script
Id: cif_fix_values 1715 2011-07-08 13:25:40Z adriana 
;
_cod_original_cell_volume 1294.95(11)
_cod_original_formula_sum 'C10 La N2 O14 H29 P4'
_cod_database_code 7018459

loop_
_symmetry_equiv_pos_site_id
_symmetry_equiv_pos_as_xyz
1 +x,+y,+z
2 -x,+y+1/2,-z

loop_
_atom_site_type_symbol
_atom_site_label
_atom_site_fract_x
_atom_site_fract_y
_atom_site_fract_z
_atom_site_occupancy
_atom_site_thermal_displace_type
_atom_site_U_iso_or_equiv
_atom_site_symmetry_multiplicity
La La 0.6695(4) 0.25 0.3763(11) 1.0 Uiso 0.01 2
P P1 0.4652(16) 0.0889(13) 0.180(5) 1.0 Uiso 0.01 2
P P2 -0.2521(14) 0.1126(11) 0.914(4) 1.0 Uiso 0.01 2
O O1 0.4299(30) 0.0892(24) -0.086(5) 1.0 Uiso 0.01 2
O O2 0.4996(22) 0.1682(16) 0.259(8) 1.0 Uiso 0.01 2
O O3 0.5493(26) 0.0301(19) 0.278(8) 1.0 Uiso 0.01 2
O O4 -0.1270(16) 0.1066(24) 0.931(9) 1.0 Uiso 0.01 2
O O5 -0.3049(35) 0.1630(20) 0.710(6) 1.0 Uiso 0.01 2
O O6 -0.2815(31) 0.1341(15) 1.151(5) 1.0 Uiso 0.01 2
C C1 0.3484(23) 0.0732(23) 0.319(7) 1.0 Uiso 0.01 2
C C2 -0.3091(33) 0.0229(14) 0.833(6) 1.0 Uiso 0.01 2
N N1 0.2429(19) 0.0320(16) 0.287(6) 1.0 Uiso 0.01 2
C C3 0.1529(28) 0.0878(23) 0.274(7) 1.0 Uiso 0.01 2
C C4 0.1237(30) 0.0992(24) 0.510(8) 1.0 Uiso 0.01 2
C C5 0.0166(34) 0.0652(25) 0.524(10) 1.0 Uiso 0.01 2
P P3 -0.4468(15) -0.1014(12) 0.797(5) 1.0 Uiso 0.01 2
P P4 0.2068(15) -0.1196(10) 0.073(4) 1.0 Uiso 0.01 2
O O1b -0.4326(30) -0.1341(22) 1.045(5) 1.0 Uiso 0.01 2
O O2b -0.5169(25) -0.1514(18) 0.602(6) 1.0 Uiso 0.01 2
O O3b -0.4922(27) -0.0241(15) 0.767(8) 1.0 Uiso 0.01 2
O O4b 0.0820(17) -0.1320(24) 0.041(8) 1.0 Uiso 0.01 2
O O5b 0.268(4) -0.1532(21) 0.306(6) 1.0 Uiso 0.01 2
O O6b 0.2484(31) -0.1513(19) -0.140(6) 1.0 Uiso 0.01 2
C C1b -0.3115(20) -0.1057(15) 0.721(8) 1.0 Uiso 0.01 2
C C2b 0.2312(34) -0.0217(10) 0.087(7) 1.0 Uiso 0.01 2
N N2 -0.3003(28) -0.0285(17) 0.636(6) 1.0 Uiso 0.01 2
C C8 -0.2093(33) -0.0137(26) 0.510(6) 1.0 Uiso 0.01 2
C C7 -0.0970(33) -0.0373(28) 0.643(10) 1.0 Uiso 0.01 2
C C6 -0.001(4) -0.0151(25) 0.541(13) 1.0 Uiso 0.01 2
O Ow1 0.0549(30) 0.257(5) 0.104(7) 1.0 Uiso 0.01 2
O Ow2 0.2776(29) 0.2722(29) 0.574(7) 1.0 Uiso 0.01 2

loop_
_atom_type_symbol
_atom_type_number_in_cell
_atom_type_scat_dispersion_real
_atom_type_scat_dispersion_imag
_atom_type_scat_Cromer_Mann_a1
_atom_type_scat_Cromer_Mann_a2
_atom_type_scat_Cromer_Mann_a3
_atom_type_scat_Cromer_Mann_a4
_atom_type_scat_Cromer_Mann_b1
_atom_type_scat_Cromer_Mann_b2
_atom_type_scat_Cromer_Mann_b3
_atom_type_scat_Cromer_Mann_b4
_atom_type_scat_Cromer_Mann_c
_atom_type_scat_source
La 2.0 -2.214 3.142 20.5780 2.94817 19.5990 0.24448 11.3727 18.7726 3.28719 133.124 2.14678 International_Tables_Vol_C
P 8.0 0.001 0.016 6.43450 1.90670 4.17910 27.1570 1.78000 0.52600 1.49080 68.1645 1.11490 International_Tables_Vol_C
O 28.0 -0.004 0.001 3.04850 13.2771 2.28680 5.70110 1.54630 0.32390 0.86700 32.9089 0.25080 International_Tables_Vol_C
C 20.0 -0.002 0.000 2.31000 20.8439 1.02000 10.2075 1.58860 0.56870 0.86500 51.6512 0.21560 International_Tables_Vol_C
N 4.0 -0.003 0.000 12.2126 0.00570 3.13220 9.89330 2.01250 28.9975 1.16630 0.58260 -11.529 International_Tables_Vol_C

loop_
_geom_angle_atom_site_label_1
_geom_angle_atom_site_label_2
_geom_angle_atom_site_label_3
_geom_angle
_geom_angle_site_symmetry_1
_geom_angle_site_symmetry_3
_geom_angle_publ_flag
O2 La O5 78.7(13) 1_555 1_655 n
O2 La O6 70.6(11) 1_555 1_654 n
O2 La O2b 80.8(9) 1_555 2_556 n
O2 La O5b 134.6(15) 1_555 2_656 n
O2 La O6b 130.9(14) 1_555 2_655 n
O5 La O6 82.7(8) 1_655 1_654 n
O5 La O2b 112.0(14) 1_655 2_556 n
O5 La O5b 84.3(10) 1_655 2_656 n
O5 La O6b 148.9(14) 1_655 2_655 n
O6 La O2b 144.6(11) 1_654 2_556 n
O6 La O5b 148.1(13) 1_654 2_656 n
O6 La O6b 97.5(9) 1_654 2_655 n
O2b La O5b 67.2(12) 2_556 2_656 n
O2b La O6b 85.7(11) 2_556 2_655 n
O5b La O6b 79.3(7) 2_656 2_655 n
O1 P1 O2 107.7(12) 1_555 1_555 n
O1 P1 O3 114.6(13) 1_555 1_555 n
O1 P1 C1 111.0(12) 1_555 1_555 n
O2 P1 O3 114.5(13) 1_555 1_555 n
O2 P1 C1 102.3(11) 1_555 1_555 n
O3 P1 C1 106.1(12) 1_555 1_555 n
O4 P2 O5 111.1(12) 1_555 1_555 n
O4 P2 O6 112.4(12) 1_555 1_555 n
O4 P2 C2 107.0(11) 1_555 1_555 n
O5 P2 O6 113.2(12) 1_555 1_555 n
O5 P2 C2 104.8(11) 1_555 1_555 n
O6 P2 C2 107.9(11) 1_555 1_555 n
La O2 P1 141.5(18) 1_555 1_555 n
La O5 P2 162.4(26) 1_455 1_555 n
La O6 P2 140.5(19) 1_456 1_555 n
P1 C1 N1 142.0(21) 1_555 1_555 n
P2 C2 N2 132.5(21) 1_555 1_555 n
C1 N1 C3 107.5(14) 1_555 1_555 n
C1 N1 C2b 111.4(14) 1_555 1_555 n
C3 N1 C2b 116.7(16) 1_555 1_555 n
N1 C3 C4 111.7(10) 1_555 1_555 n
C3 C4 C5 112.4(12) 1_555 1_555 n
C4 C5 C6 123.8(18) 1_555 1_555 n
O1b P3 O2b 113.0(12) 1_555 1_555 n
O1b P3 O3b 115.9(13) 1_555 1_555 n
O1b P3 C1b 105.9(11) 1_555 1_555 n
O2b P3 O3b 108.3(12) 1_555 1_555 n
O2b P3 C1b 101.9(10) 1_555 1_555 n
O3b P3 C1b 110.7(11) 1_555 1_555 n
O4b P4 O5b 110.9(12) 1_555 1_555 n
O4b P4 O6b 110.3(12) 1_555 1_555 n
O4b P4 C2b 107.8(11) 1_555 1_555 n
O5b P4 O6b 111.4(12) 1_555 1_555 n
O5b P4 C2b 107.6(11) 1_555 1_555 n
O6b P4 C2b 108.8(11) 1_555 1_555 n
La O2b P3 131.3(15) 2_546 1_555 n
La O5b P4 158.8(23) 2_646 1_555 n
La O6b P4 156.2(25) 2_645 1_555 n
P3 C1b N2 101.1(17) 1_555 1_555 n
N1 C2b P4 131.8(26) 1_555 1_555 n
C2 N2 C1b 107.8(14) 1_555 1_555 n
C2 N2 C8 116.4(15) 1_555 1_555 n
C1b N2 C8 117.4(15) 1_555 1_555 n
N2 C8 C7 114.5(15) 1_555 1_555 n
C8 C7 C6 117.1(16) 1_555 1_555 n
C5 C6 C7 115.4(16) 1_555 1_555 n

loop_
_geom_bond_atom_site_label_1
_geom_bond_atom_site_label_2
_geom_bond_distance
_geom_bond_site_symmetry_2
_geom_bond_publ_flag
La O2 2.568(16) 1_555 n
La O5 2.474(16) 1_655 n
La O6 2.623(17) 1_654 n
La O2b 2.640(17) 2_556 n
La O5b 2.556(16) 2_656 n
La O6b 2.599(16) 2_655 n
P1 O1 1.523(9) 1_555 n
P1 O2 1.547(9) 1_555 n
P1 O3 1.525(9) 1_555 n
P1 C1 1.829(16) 1_555 n
P2 O4 1.551(9) 1_555 n
P2 O5 1.536(9) 1_555 n
P2 O6 1.548(9) 1_555 n
P2 C2 1.804(9) 1_555 n
O1 P1 1.523(9) 1_555 n
O2 La 2.568(16) 1_555 n
O2 P1 1.547(9) 1_555 n
O3 P1 1.525(9) 1_555 n
O4 P2 1.551(9) 1_555 n
O5 La 2.474(16) 1_455 n
O5 P2 1.536(9) 1_555 n
O6 La 2.623(17) 1_456 n
O6 P2 1.548(9) 1_555 n
C1 P1 1.829(16) 1_555 n
C1 N1 1.494(10) 1_555 n
C2 P2 1.804(9) 1_555 n
C2 N2 1.498(10) 1_555 n
N1 C1 1.494(10) 1_555 n
N1 C3 1.506(10) 1_555 n
N1 C2b 1.502(10) 1_555 n
C3 N1 1.506(10) 1_555 n
C3 C4 1.508(10) 1_555 n
C4 C3 1.508(10) 1_555 n
C4 C5 1.492(10) 1_555 n
C5 C4 1.492(10) 1_555 n
C5 C6 1.483(10) 1_555 n
P3 O1b 1.536(9) 1_555 n
P3 O2b 1.570(9) 1_555 n
P3 O3b 1.513(9) 1_555 n
P3 C1b 1.836(9) 1_555 n
P4 O4b 1.549(9) 1_555 n
P4 O5b 1.539(9) 1_555 n
P4 O6b 1.551(9) 1_555 n
P4 C2b 1.805(9) 1_555 n
O1b P3 1.536(9) 1_555 n
O2b La 2.640(17) 2_546 n
O2b P3 1.570(9) 1_555 n
O3b P3 1.513(9) 1_555 n
O4b P4 1.549(9) 1_555 n
O5b La 2.556(16) 2_646 n
O5b P4 1.539(9) 1_555 n
O6b La 2.599(16) 2_645 n
O6b P4 1.551(9) 1_555 n
C1b P3 1.836(9) 1_555 n
C1b N2 1.504(10) 1_555 n
C2b N1 1.502(10) 1_555 n
C2b P4 1.805(9) 1_555 n
N2 C2 1.498(10) 1_555 n
N2 C1b 1.504(10) 1_555 n
N2 C8 1.500(10) 1_555 n
C8 N2 1.500(10) 1_555 n
C8 C7 1.519(10) 1_555 n
C7 C8 1.519(10) 1_555 n
C7 C6 1.504(10) 1_555 n
C6 C5 1.483(10) 1_555 n
C6 C7 1.504(10) 1_555 n
